data_4061185
loop_
_publ_author_name
'Ka\<sn\'a, Blanka'
'Jambor, Roman'
'Dost\'al, Libor'
'R\<u\<zi\<cka, Ale\<s'
'C\'isa\<rov\'a, Ivana'
'Hole\<cek, Jaroslav'

_publ_section_title
;
Quest for Organotin(IV) Cations Containing O,C,O-Chelating Ligands
;
_journal_name_full Organometallics
_journal_paper_doi 10.1021/om049636f
_journal_year 2004
_chemical_formula_moiety 'C22 H23 O2 Sn, C F3 O3 S'
_chemical_formula_sum 'C23 H23 F3 O5 S Sn'
_chemical_formula_weight 587.16
_space_group_IT_number 2
_symmetry_cell_setting triclinic
_symmetry_space_group_name_Hall '-P 1'
_symmetry_space_group_name_H-M 'P -1'
_cell_angle_alpha 94.9900(8)
_cell_angle_beta 99.4120(9)
_cell_angle_gamma 101.1630(7)
_cell_formula_units_Z 2
_cell_length_a 8.65300(10)
_cell_length_b 10.7140(2)
_cell_length_c 13.0900(2)
_cell_measurement_temperature 150(2)
_cell_volume 1165.70(3)
_diffrn_ambient_temperature 150(2)
_exptl_crystal_density_diffrn 1.673
_cod_database_code 4061185

loop_
_symmetry_equiv_pos_as_xyz
'x, y, z'
'-x, -y, -z'

loop_
_atom_site_label
_atom_site_type_symbol
_atom_site_fract_x
_atom_site_fract_y
_atom_site_fract_z
_atom_site_U_iso_or_equiv
_atom_site_adp_type
_atom_site_occupancy
_atom_site_symmetry_multiplicity
_atom_site_calc_flag
_atom_site_refinement_flags
_atom_site_disorder_assembly
_atom_site_disorder_group
Sn1 Sn 0.851487(13) 0.210953(10) 0.214712(8) 0.01908(6) Uani 1 1 d . . .
C11 C 0.7792(2) 0.05918(17) 0.09435(14) 0.0242(4) Uani 1 1 d . . .
C12 C 0.6686(2) -0.04783(18) 0.10801(17) 0.0301(4) Uani 1 1 d . . .
C13 C 0.6012(3) -0.1404(2) 0.0223(2) 0.0461(7) Uani 1 1 d . . .
H13 H 0.5267 -0.2127 0.0294 0.055 Uiso 1 1 calc R . .
C14 C 0.6457(3) -0.1241(3) -0.0732(2) 0.0550(8) Uani 1 1 d . . .
H14 H 0.6008 -0.1866 -0.1296 0.066 Uiso 1 1 calc R . .
C15 C 0.7557(3) -0.0170(3) -0.08690(18) 0.0473(7) Uani 1 1 d . . .
H15 H 0.7835 -0.0073 -0.1519 0.057 Uiso 1 1 calc R . .
C16 C 0.8239(2) 0.0758(2) -0.00184(15) 0.0313(4) Uani 1 1 d . . .
C17 C 0.6246(2) -0.06102(18) 0.21324(18) 0.0328(4) Uani 1 1 d . . .
H17A H 0.5089 -0.0838 0.2063 0.039 Uiso 1 1 calc R . .
H17B H 0.6692 -0.1286 0.2438 0.039 Uiso 1 1 calc R . .
C18 C 0.6892(3) 0.0469(3) 0.38965(17) 0.0421(5) Uani 1 1 d . . .
H18A H 0.5841 0.0075 0.3995 0.063 Uiso 1 1 calc R . .
H18B H 0.7219 0.1303 0.4293 0.063 Uiso 1 1 calc R . .
H18C H 0.7635 -0.0052 0.4129 0.063 Uiso 1 1 calc R . .
C19 C 0.9435(3) 0.1934(2) -0.01333(15) 0.0367(5) Uani 1 1 d . . .
H19A H 1.0402 0.1693 -0.0293 0.044 Uiso 1 1 calc R . .
H19B H 0.8993 0.2360 -0.0701 0.044 Uiso 1 1 calc R . .
C110 C 1.1149(3) 0.3834(2) 0.0893(2) 0.0450(6) Uani 1 1 d . . .
H11A H 1.2116 0.3513 0.0934 0.068 Uiso 1 1 calc R . .
H11B H 1.1222 0.4421 0.1505 0.068 Uiso 1 1 calc R . .
H11C H 1.1004 0.4269 0.0285 0.068 Uiso 1 1 calc R . .
O11 O 0.68649(17) 0.05896(13) 0.28007(11) 0.0315(3) Uani 1 1 d . . .
O12 O 0.98073(17) 0.27848(14) 0.08271(11) 0.0315(3) Uani 1 1 d . . .
C21 C 1.0566(2) 0.24681(16) 0.33280(13) 0.0199(3) Uani 1 1 d . . .
C22 C 1.1043(2) 0.36732(17) 0.39148(14) 0.0256(4) Uani 1 1 d . . .
H22 H 1.0425 0.4286 0.3806 0.031 Uiso 1 1 calc R . .
C23 C 1.2439(2) 0.3958(2) 0.46605(15) 0.0324(4) Uani 1 1 d . . .
H23 H 1.2753 0.4761 0.5054 0.039 Uiso 1 1 calc R . .
C24 C 1.3365(2) 0.3052(2) 0.48201(16) 0.0340(5) Uani 1 1 d . . .
H24 H 1.4300 0.3246 0.5320 0.041 Uiso 1 1 calc R . .
C25 C 1.2903(2) 0.1861(2) 0.42381(16) 0.0325(4) Uani 1 1 d . . .
H25 H 1.3534 0.1256 0.4346 0.039 Uiso 1 1 calc R . .
C26 C 1.1506(2) 0.15582(18) 0.34932(15) 0.0263(4) Uani 1 1 d . . .
H26 H 1.1197 0.0752 0.3106 0.032 Uiso 1 1 calc R . .
C31 C 0.7125(2) 0.35423(16) 0.21044(14) 0.0212(3) Uani 1 1 d . . .
C32 C 0.6154(2) 0.36983(19) 0.28373(15) 0.0285(4) Uani 1 1 d . . .
H32 H 0.6136 0.3188 0.3377 0.034 Uiso 1 1 calc R . .
C33 C 0.5213(2) 0.4614(2) 0.27649(17) 0.0341(5) Uani 1 1 d . . .
H33 H 0.4555 0.4702 0.3250 0.041 Uiso 1 1 calc R . .
C34 C 0.5250(2) 0.5390(2) 0.19818(17) 0.0338(4) Uani 1 1 d . . .
H34 H 0.4629 0.6009 0.1943 0.041 Uiso 1 1 calc R . .
C35 C 0.6211(3) 0.5247(2) 0.12534(18) 0.0359(5) Uani 1 1 d . . .
H35 H 0.6241 0.5772 0.0724 0.043 Uiso 1 1 calc R . .
C36 C 0.7135(2) 0.43194(19) 0.13116(15) 0.0290(4) Uani 1 1 d . . .
H36 H 0.7768 0.4219 0.0813 0.035 Uiso 1 1 calc R . .
C1 C 1.0138(2) -0.2412(2) 0.32684(16) 0.0298(4) Uani 1 1 d . . .
F1 F 0.99845(16) -0.16751(14) 0.40997(11) 0.0463(3) Uani 1 1 d . . .
F2 F 0.92724(16) -0.35715(14) 0.32788(13) 0.0546(4) Uani 1 1 d . . .
F3 F 0.94886(17) -0.19249(16) 0.24375(11) 0.0525(4) Uani 1 1 d . . .
S1 S 1.22305(6) -0.24441(5) 0.32419(4) 0.03220(12) Uani 1 1 d . . .
O1 O 1.2131(2) -0.3233(2) 0.22775(15) 0.0600(5) Uani 1 1 d . . .
O2 O 1.2721(2) -0.29962(18) 0.41616(15) 0.0534(5) Uani 1 1 d . . .
O3 O 1.2944(2) -0.11193(16) 0.3273(2) 0.0706(7) Uani 1 1 d . . .

loop_
_atom_site_aniso_label
_atom_site_aniso_U_11
_atom_site_aniso_U_22
_atom_site_aniso_U_33
_atom_site_aniso_U_23
_atom_site_aniso_U_13
_atom_site_aniso_U_12
Sn1 0.01920(8) 0.01879(8) 0.01712(8) -0.00044(5) 0.00212(5) 0.00109(5)
C11 0.0201(8) 0.0258(9) 0.0239(9) -0.0072(7) -0.0031(7) 0.0084(7)
C12 0.0187(9) 0.0225(9) 0.0442(11) -0.0071(8) -0.0066(8) 0.0080(7)
C13 0.0256(10) 0.0293(11) 0.0708(17) -0.0228(11) -0.0184(11) 0.0112(9)
C14 0.0378(13) 0.0612(16) 0.0536(16) -0.0400(13) -0.0237(11) 0.0279(12)
C15 0.0373(12) 0.0736(18) 0.0289(11) -0.0202(11) -0.0094(9) 0.0313(12)
C16 0.0257(9) 0.0460(12) 0.0226(9) -0.0078(8) -0.0033(7) 0.0208(9)
C17 0.0208(9) 0.0198(9) 0.0553(13) 0.0059(8) 0.0034(9) 0.0008(7)
C18 0.0371(12) 0.0592(15) 0.0343(12) 0.0240(11) 0.0128(9) 0.0073(10)
C19 0.0344(11) 0.0623(15) 0.0209(9) 0.0067(9) 0.0091(8) 0.0245(10)
C110 0.0356(12) 0.0424(13) 0.0644(16) 0.0217(11) 0.0256(11) 0.0055(10)
O11 0.0326(7) 0.0294(7) 0.0290(7) 0.0084(6) 0.0055(6) -0.0039(6)
O12 0.0306(7) 0.0375(8) 0.0281(7) 0.0051(6) 0.0140(6) 0.0036(6)
C21 0.0188(8) 0.0216(8) 0.0180(8) 0.0017(6) 0.0017(6) 0.0027(6)
C22 0.0260(9) 0.0228(9) 0.0259(9) 0.0000(7) -0.0007(7) 0.0056(7)
C23 0.0314(10) 0.0314(10) 0.0270(10) -0.0014(8) -0.0045(8) -0.0005(8)
C24 0.0241(9) 0.0487(13) 0.0269(10) 0.0109(9) -0.0015(8) 0.0041(9)
C25 0.0300(10) 0.0433(12) 0.0324(10) 0.0165(9) 0.0103(8) 0.0184(9)
C26 0.0318(10) 0.0238(9) 0.0262(9) 0.0045(7) 0.0088(8) 0.0090(7)
C31 0.0182(8) 0.0211(8) 0.0212(8) -0.0030(6) 0.0011(6) 0.0009(6)
C32 0.0301(10) 0.0293(10) 0.0254(9) -0.0008(7) 0.0082(8) 0.0041(8)
C33 0.0274(10) 0.0377(11) 0.0364(11) -0.0086(9) 0.0114(8) 0.0062(8)
C34 0.0239(9) 0.0316(10) 0.0447(12) -0.0034(9) 0.0014(8) 0.0105(8)
C35 0.0346(11) 0.0375(11) 0.0405(12) 0.0137(9) 0.0087(9) 0.0145(9)
C36 0.0268(9) 0.0334(10) 0.0307(10) 0.0073(8) 0.0108(8) 0.0100(8)
C1 0.0247(9) 0.0334(10) 0.0313(10) 0.0043(8) 0.0043(8) 0.0069(8)
F1 0.0390(7) 0.0597(9) 0.0424(7) -0.0046(6) 0.0151(6) 0.0142(6)
F2 0.0339(7) 0.0444(8) 0.0759(10) 0.0038(7) 0.0061(7) -0.0100(6)
F3 0.0449(8) 0.0850(11) 0.0409(7) 0.0216(7) 0.0077(6) 0.0399(8)
S1 0.0233(2) 0.0255(2) 0.0510(3) 0.0068(2) 0.0086(2) 0.01060(18)
O1 0.0603(12) 0.0775(13) 0.0554(11) -0.0009(10) 0.0165(9) 0.0453(11)
O2 0.0419(9) 0.0541(11) 0.0607(11) 0.0115(9) -0.0125(8) 0.0182(8)
O3 0.0372(10) 0.0332(9) 0.153(2) 0.0253(11) 0.0435(12) 0.0074(7)

loop_
_geom_bond_atom_site_label_1
_geom_bond_atom_site_label_2
_geom_bond_distance
_geom_bond_site_symmetry_2
_geom_bond_publ_flag
Sn1 C11 2.0871(17) . ?
Sn1 C21 2.1027(17) . ?
Sn1 C31 2.1244(17) . ?
Sn1 O11 2.2724(13) . ?
Sn1 O12 2.3014(13) . ?
C11 C12 1.389(3) . ?
C11 C16 1.392(3) . ?
C12 C13 1.397(3) . ?
C12 C17 1.499(3) . ?
C13 C14 1.381(4) . ?
C13 H13 0.9300 . ?
C14 C15 1.387(4) . ?
C14 H14 0.9300 . ?
C15 C16 1.394(3) . ?
C15 H15 0.9300 . ?
C16 C19 1.503(3) . ?
C17 O11 1.445(2) . ?
C17 H17A 0.9700 . ?
C17 H17B 0.9700 . ?
C18 O11 1.448(2) . ?
C18 H18A 0.9600 . ?
C18 H18B 0.9600 . ?
C18 H18C 0.9600 . ?
C19 O12 1.439(3) . ?
C19 H19A 0.9700 . ?
C19 H19B 0.9700 . ?
C110 O12 1.436(3) . ?
C110 H11A 0.9600 . ?
C110 H11B 0.9600 . ?
C110 H11C 0.9600 . ?
C21 C22 1.395(2) . ?
C21 C26 1.395(2) . ?
C22 C23 1.388(3) . ?
C22 H22 0.9300 . ?
C23 C24 1.382(3) . ?
C23 H23 0.9300 . ?
C24 C25 1.380(3) . ?
C24 H24 0.9300 . ?
C25 C26 1.388(3) . ?
C25 H25 0.9300 . ?
C26 H26 0.9300 . ?
C31 C36 1.386(3) . ?
C31 C32 1.395(3) . ?
C32 C33 1.391(3) . ?
C32 H32 0.9300 . ?
C33 C34 1.375(3) . ?
C33 H33 0.9300 . ?
C34 C35 1.382(3) . ?
C34 H34 0.9300 . ?
C35 C36 1.391(3) . ?
C35 H35 0.9300 . ?
C36 H36 0.9300 . ?
C1 F2 1.324(2) . ?
C1 F1 1.328(2) . ?
C1 F3 1.335(2) . ?
C1 S1 1.823(2) . ?
S1 O2 1.4259(18) . ?
S1 O3 1.4283(17) . ?
S1 O1 1.4372(19) . ?
